data_4312934
loop_
_publ_author_name
'Glen G. Briand'
'Tristram Chivers'
'Masood Parvez'
'Gabriele Schatte'

_publ_contact_author_address
; Department of Chemistry
    University of Calgary
    Calgary Alberta T2N 1N4
    Canada
;
_publ_contact_author_email chivers@ucalgary.ca
_publ_contact_author_fax '001 403 289 9488'
_publ_contact_author_name 'Dr Tristram Chivers'
_publ_contact_author_phone '001 403 220 5741'
_publ_section_title
;
 Experimental and Theoretical Investigations of Lithium and Magnesium
 Derivatives of Bis(tert-butylamido)cyclodiphosph(III/V)- and (V/V)azane
 Mono- and Ditellurides
;
_journal_name_full 'Inorganic Chemistry'
_journal_page_first 525
_journal_page_last 531
_journal_paper_doi 10.1021/ic020562e
_journal_volume 42
_journal_year 2003
_chemical_formula_moiety 'C24 H52 Mg N4 O2 P2 Te, C4 H8 O'
_chemical_formula_sum 'C28 H60 Mg N4 O3 P2 Te'
_chemical_formula_weight 714.65
_chemical_name_systematic
;
   ?
;
_space_group_IT_number 14
_symmetry_cell_setting monoclinic
_symmetry_space_group_name_Hall '-P 2ybc'
_symmetry_space_group_name_H-M 'P 1 21/c 1'
_atom_sites_solution_hydrogens geom
_atom_sites_solution_primary direct
_atom_sites_solution_secondary difmap
_audit_creation_method 'manual editing of SHELXL template'
_cell_angle_alpha 90.00
_cell_angle_beta 93.0230(10)
_cell_angle_gamma 90.00
_cell_formula_units_Z 4
_cell_length_a 14.7600(4)
_cell_length_b 11.8940(6)
_cell_length_c 20.3750(10)
_cell_measurement_reflns_used 5913
_cell_measurement_temperature 153(2)
_cell_measurement_theta_max 19.98
_cell_measurement_theta_min 1.00
_cell_volume 3572.0(3)
_computing_cell_refinement 'HKL Scalepack (Otwinowski & Minor 1997)'
_computing_data_collection 'Collect (Nonius BV, 1997-2000)'
_computing_data_reduction ' HKL Denzo and Scalepack (Otwinowski & Minor 1997)'
_computing_molecular_graphics ' Cameron (WinGX v1.64-02), Ortep (SHELXTL-NT v5.1, Bruker)'
_computing_publication_material 'WinGX v1.64-02 (L. J. Farrugia)'
_computing_structure_refinement 'SHELXL-97 (Sheldrick, 1997)'
_computing_structure_solution ' SIR-97 (A. Altomare, G. Cascarano et al.)'
_diffrn_ambient_temperature 153(2)
_diffrn_detector_area_resol_mean 9
_diffrn_measured_fraction_theta_full 0.988
_diffrn_measured_fraction_theta_max 0.988
_diffrn_measurement_device '95mm CCD camera on \k-goniostat'
_diffrn_measurement_device_type 'KappaCCD (Nonius, FR540C)'
_diffrn_measurement_method 'CCD rotation images, thick slices'
_diffrn_orient_matrix_type 'by Nonius Collect from scalepack cell'
_diffrn_radiation_monochromator 'horizonally mounted graphite crystal'
_diffrn_radiation_source 'Enraf Nonius FR590D, fine-focus sealed tube'
_diffrn_radiation_type MoK\a
_diffrn_radiation_wavelength 0.71073
_diffrn_reflns_av_R_equivalents 0.0790
_diffrn_reflns_av_sigmaI/netI 0.0631
_diffrn_reflns_limit_h_max 14
_diffrn_reflns_limit_h_min -14
_diffrn_reflns_limit_k_max 11
_diffrn_reflns_limit_k_min -11
_diffrn_reflns_limit_l_max 19
_diffrn_reflns_limit_l_min -19
_diffrn_reflns_number 11071
_diffrn_reflns_theta_full 20.03
_diffrn_reflns_theta_max 20.03
_diffrn_reflns_theta_min 3.25
_diffrn_standards_decay_% 'no decay'
_exptl_absorpt_coefficient_mu 0.972
_exptl_absorpt_correction_T_max 0.9530
_exptl_absorpt_correction_T_min 0.8923
_exptl_absorpt_correction_type multi-scan
_exptl_absorpt_process_details 'HKL Scalepack (Otwinowski & Minor 1997)'
_exptl_crystal_colour plate
_exptl_crystal_density_diffrn 1.329
_exptl_crystal_density_method 'not measured'
_exptl_crystal_description yellow
_exptl_crystal_F_000 1496
_exptl_crystal_size_max 0.12
_exptl_crystal_size_mid 0.12
_exptl_crystal_size_min 0.05
_refine_diff_density_max 0.573
_refine_diff_density_min -0.463
_refine_diff_density_rms 0.076
_refine_ls_extinction_method none
_refine_ls_goodness_of_fit_ref 1.081
_refine_ls_hydrogen_treatment mixed
_refine_ls_matrix_type full
_refine_ls_number_parameters 380
_refine_ls_number_reflns 3317
_refine_ls_number_restraints 0
_refine_ls_restrained_S_all 1.081
_refine_ls_R_factor_all 0.0780
_refine_ls_R_factor_gt 0.0501
_refine_ls_shift/su_max 0.000
_refine_ls_shift/su_mean 0.000
_refine_ls_structure_factor_coef Fsqd
_refine_ls_weighting_details 'calc w=1/[\s^2^(Fo^2^)+(0.0338P)^2^+13.7458P] where P=(Fo^2^+2Fc^2^)/3'
_refine_ls_weighting_scheme calc
_refine_ls_wR_factor_gt 0.1038
_refine_ls_wR_factor_ref 0.1159
_reflns_number_gt 2485
_reflns_number_total 3317
_reflns_threshold_expression >2sigma(I)
_cod_data_source_file ic020562e.cif
_cod_data_source_block 10
_cod_original_sg_symbol_Hall -P2ybc
_cod_database_code 4312934

loop_
_symmetry_equiv_pos_as_xyz
'x, y, z'
'-x, y+1/2, -z+1/2'
'-x, -y, -z'
'x, -y-1/2, z-1/2'

loop_
_atom_site_label
_atom_site_type_symbol
_atom_site_fract_x
_atom_site_fract_y
_atom_site_fract_z
_atom_site_U_iso_or_equiv
_atom_site_adp_type
_atom_site_occupancy
_atom_site_symmetry_multiplicity
_atom_site_calc_flag
_atom_site_refinement_flags
_atom_site_disorder_assembly
_atom_site_disorder_group
Te1 Te 0.27604(4) 0.39085(5) 0.43095(3) 0.0539(3) Uani 1 1 d . . .
P1 P 0.25351(14) 0.24808(18) 0.34952(10) 0.0286(6) Uani 1 1 d . . .
P2 P 0.25357(14) 0.02705(18) 0.36481(11) 0.0297(6) Uani 1 1 d . . .
Mg1 Mg 0.26105(15) 0.1193(2) 0.23535(12) 0.0264(6) Uani 1 1 d . . .
O1 O 0.3650(3) 0.1171(5) 0.1716(3) 0.0393(14) Uani 1 1 d . . .
O2 O 0.1584(3) 0.1081(5) 0.1643(2) 0.0354(14) Uani 1 1 d . . .
N1 N 0.3287(4) 0.1384(5) 0.3457(3) 0.0263(16) Uani 1 1 d . . .
N2 N 0.1796(4) 0.1450(5) 0.3677(3) 0.0261(16) Uani 1 1 d . . .
N3 N 0.2403(4) 0.2832(5) 0.2728(3) 0.0299(17) Uani 1 1 d . . .
N4 N 0.2394(4) -0.0237(5) 0.2896(3) 0.0294(17) Uani 1 1 d . A .
C1 C 0.4063(7) 0.2160(8) 0.1432(6) 0.069(3) Uani 1 1 d . . .
H1A H 0.4203 0.2733 0.1775 0.082 Uiso 1 1 calc R . .
H1B H 0.3648 0.2496 0.1088 0.082 Uiso 1 1 calc R . .
C2 C 0.4895(7) 0.1766(11) 0.1149(6) 0.080(4) Uani 1 1 d . . .
H2A H 0.5409 0.1783 0.1481 0.097 Uiso 1 1 calc R . .
H2B H 0.5047 0.2240 0.0771 0.097 Uiso 1 1 calc R . .
C3 C 0.4699(7) 0.0604(11) 0.0935(5) 0.075(4) Uani 1 1 d . . .
H3A H 0.5262 0.0152 0.0931 0.090 Uiso 1 1 calc R . .
H3B H 0.4394 0.0590 0.0490 0.090 Uiso 1 1 calc R . .
C4 C 0.4076(6) 0.0169(8) 0.1446(5) 0.055(3) Uani 1 1 d . . .
H4A H 0.3610 -0.0340 0.1242 0.066 Uiso 1 1 calc R . .
H4B H 0.4426 -0.0246 0.1796 0.066 Uiso 1 1 calc R . .
C5 C 0.0651(5) 0.1165(9) 0.1811(4) 0.052(3) Uani 1 1 d . . .
H5A H 0.0564 0.1807 0.2111 0.063 Uiso 1 1 calc R . .
H5B H 0.0451 0.0466 0.2025 0.063 Uiso 1 1 calc R . .
C6 C 0.0131(7) 0.1346(11) 0.1151(6) 0.078(4) Uani 1 1 d . . .
H6A H -0.0492 0.1039 0.1158 0.094 Uiso 1 1 calc R . .
H6B H 0.0097 0.2155 0.1037 0.094 Uiso 1 1 calc R . .
C7 C 0.0665(7) 0.0734(10) 0.0696(5) 0.071(3) Uani 1 1 d . . .
H7A H 0.0561 0.1029 0.0244 0.086 Uiso 1 1 calc R . .
H7B H 0.0512 -0.0077 0.0698 0.086 Uiso 1 1 calc R . .
C8 C 0.1629(6) 0.0923(9) 0.0943(4) 0.055(3) Uani 1 1 d . . .
H8A H 0.2010 0.0265 0.0847 0.066 Uiso 1 1 calc R . .
H8B H 0.1884 0.1597 0.0736 0.066 Uiso 1 1 calc R . .
C10 C 0.4267(5) 0.1351(7) 0.3686(4) 0.036(2) Uani 1 1 d . . .
C11 C 0.4748(6) 0.2376(8) 0.3390(5) 0.057(3) Uani 1 1 d . . .
H11A H 0.4493 0.3071 0.3561 0.068 Uiso 1 1 calc R . .
H11B H 0.4658 0.2362 0.2911 0.068 Uiso 1 1 calc R . .
H11C H 0.5399 0.2343 0.3513 0.068 Uiso 1 1 calc R . .
C12 C 0.4379(6) 0.1355(9) 0.4432(4) 0.054(3) Uani 1 1 d . . .
H12A H 0.4121 0.2049 0.4603 0.065 Uiso 1 1 calc R . .
H12B H 0.5025 0.1314 0.4567 0.065 Uiso 1 1 calc R . .
H12C H 0.4063 0.0705 0.4607 0.065 Uiso 1 1 calc R . .
C13 C 0.4665(5) 0.0278(8) 0.3420(5) 0.051(3) Uani 1 1 d . . .
H13A H 0.4592 0.0278 0.2939 0.062 Uiso 1 1 calc R . .
H13B H 0.4349 -0.0372 0.3595 0.062 Uiso 1 1 calc R . .
H13C H 0.5312 0.0236 0.3554 0.062 Uiso 1 1 calc R . .
C20 C 0.0914(5) 0.1466(7) 0.3989(4) 0.036(2) Uani 1 1 d . . .
C21 C 0.0394(6) 0.2511(8) 0.3779(5) 0.053(3) Uani 1 1 d . . .
H21A H 0.0745 0.3179 0.3914 0.064 Uiso 1 1 calc R . .
H21B H -0.0191 0.2521 0.3986 0.064 Uiso 1 1 calc R . .
H21C H 0.0290 0.2511 0.3300 0.064 Uiso 1 1 calc R . .
C22 C 0.1073(6) 0.1447(8) 0.4734(5) 0.060(3) Uani 1 1 d . . .
H22A H 0.1417 0.2116 0.4876 0.073 Uiso 1 1 calc R . .
H22B H 0.1416 0.0771 0.4865 0.073 Uiso 1 1 calc R . .
H22C H 0.0488 0.1442 0.4940 0.073 Uiso 1 1 calc R . .
C23 C 0.0386(6) 0.0432(8) 0.3786(5) 0.052(3) Uani 1 1 d . . .
H23A H 0.0730 -0.0240 0.3925 0.063 Uiso 1 1 calc R . .
H23B H 0.0282 0.0425 0.3307 0.063 Uiso 1 1 calc R . .
H23C H -0.0199 0.0435 0.3993 0.063 Uiso 1 1 calc R . .
C30 C 0.2237(5) 0.3962(7) 0.2423(4) 0.039(2) Uani 1 1 d . . .
C31 C 0.1999(6) 0.3793(8) 0.1701(4) 0.053(3) Uani 1 1 d . . .
H31A H 0.2496 0.3397 0.1499 0.063 Uiso 1 1 calc R . .
H31B H 0.1905 0.4526 0.1488 0.063 Uiso 1 1 calc R . .
H31C H 0.1442 0.3346 0.1646 0.063 Uiso 1 1 calc R . .
C32 C 0.3084(6) 0.4687(7) 0.2511(5) 0.053(3) Uani 1 1 d . . .
H32A H 0.3236 0.4794 0.2981 0.064 Uiso 1 1 calc R . .
H32B H 0.2972 0.5419 0.2302 0.064 Uiso 1 1 calc R . .
H32C H 0.3590 0.4313 0.2307 0.064 Uiso 1 1 calc R . .
C33 C 0.1439(6) 0.4577(7) 0.2702(5) 0.058(3) Uani 1 1 d . . .
H33A H 0.1562 0.4706 0.3173 0.069 Uiso 1 1 calc R . .
H33B H 0.0889 0.4120 0.2635 0.069 Uiso 1 1 calc R . .
H33C H 0.1351 0.5300 0.2477 0.069 Uiso 1 1 calc R . .
C40 C 0.2253(6) -0.1449(7) 0.2777(4) 0.036(2) Uani 1 1 d . . .
C41 C 0.3083(16) -0.2070(15) 0.2940(14) 0.080(11) Uani 0.56(2) 1 d P A 1
H41A H 0.3251 -0.1980 0.3409 0.097 Uiso 0.56(2) 1 calc PR A 1
H41B H 0.3572 -0.1780 0.2680 0.097 Uiso 0.56(2) 1 calc PR A 1
H41C H 0.2986 -0.2869 0.2841 0.097 Uiso 0.56(2) 1 calc PR A 1
C42 C 0.1412(15) -0.1895(13) 0.3128(12) 0.072(9) Uani 0.56(2) 1 d P A 1
H42A H 0.0879 -0.1440 0.2996 0.086 Uiso 0.56(2) 1 calc PR A 1
H42B H 0.1528 -0.1845 0.3605 0.086 Uiso 0.56(2) 1 calc PR A 1
H42C H 0.1300 -0.2680 0.3003 0.086 Uiso 0.56(2) 1 calc PR A 1
C43 C 0.1993(17) -0.1592(15) 0.2046(11) 0.074(9) Uani 0.56(2) 1 d P A 1
H43A H 0.1434 -0.1175 0.1935 0.089 Uiso 0.56(2) 1 calc PR A 1
H43B H 0.1898 -0.2391 0.1947 0.089 Uiso 0.56(2) 1 calc PR A 1
H43C H 0.2483 -0.1302 0.1786 0.089 Uiso 0.56(2) 1 calc PR A 1
C41' C 0.299(2) -0.1876(19) 0.2318(14) 0.067(10) Uani 0.44(2) 1 d P A 2
H41D H 0.3596 -0.1724 0.2523 0.080 Uiso 0.44(2) 1 calc PR A 2
H41E H 0.2928 -0.1485 0.1895 0.080 Uiso 0.44(2) 1 calc PR A 2
H41F H 0.2921 -0.2687 0.2248 0.080 Uiso 0.44(2) 1 calc PR A 2
C42' C 0.2378(17) -0.2147(16) 0.3416(11) 0.050(8) Uani 0.44(2) 1 d P A 2
H42D H 0.2981 -0.2002 0.3623 0.060 Uiso 0.44(2) 1 calc PR A 2
H42E H 0.2319 -0.2949 0.3311 0.060 Uiso 0.44(2) 1 calc PR A 2
H42F H 0.1913 -0.1933 0.3719 0.060 Uiso 0.44(2) 1 calc PR A 2
C43' C 0.1337(16) -0.1678(17) 0.2469(12) 0.050(8) Uani 0.44(2) 1 d P A 2
H43D H 0.1251 -0.1239 0.2064 0.060 Uiso 0.44(2) 1 calc PR A 2
H43E H 0.0875 -0.1465 0.2774 0.060 Uiso 0.44(2) 1 calc PR A 2
H43F H 0.1281 -0.2481 0.2367 0.060 Uiso 0.44(2) 1 calc PR A 2
O1S O 0.2690(9) 0.8585(11) 0.0402(6) 0.161(4) Uani 1 1 d . . .
C1S C 0.3302(8) 0.7854(14) 0.0177(8) 0.109(5) Uani 1 1 d . . .
H1S1 H 0.3908 0.7999 0.0392 0.131 Uiso 1 1 calc R . .
H1S2 H 0.3344 0.7945 -0.0303 0.131 Uiso 1 1 calc R . .
C2S C 0.2994(8) 0.6665(13) 0.0333(9) 0.137(7) Uani 1 1 d . . .
H2S1 H 0.3214 0.6426 0.0779 0.164 Uiso 1 1 calc R . .
H2S2 H 0.3195 0.6115 0.0006 0.164 Uiso 1 1 calc R . .
C3S C 0.1961(8) 0.6824(11) 0.0285(7) 0.103(5) Uani 1 1 d . . .
H3S1 H 0.1682 0.6411 -0.0096 0.124 Uiso 1 1 calc R . .
H3S2 H 0.1685 0.6563 0.0691 0.124 Uiso 1 1 calc R . .
C4S C 0.1854(9) 0.8018(13) 0.0202(9) 0.131(6) Uani 1 1 d . . .
H4S1 H 0.1359 0.8290 0.0471 0.157 Uiso 1 1 calc R . .
H4S2 H 0.1689 0.8191 -0.0264 0.157 Uiso 1 1 calc R . .

loop_
_atom_site_aniso_label
_atom_site_aniso_U_11
_atom_site_aniso_U_22
_atom_site_aniso_U_33
_atom_site_aniso_U_23
_atom_site_aniso_U_13
_atom_site_aniso_U_12
Te1 0.0683(5) 0.0470(4) 0.0474(4) -0.0183(4) 0.0141(3) -0.0168(4)
P1 0.0286(13) 0.0253(12) 0.0324(14) -0.0045(11) 0.0067(10) -0.0045(10)
P2 0.0310(13) 0.0277(13) 0.0305(14) 0.0036(11) 0.0013(10) -0.0027(11)
Mg1 0.0289(15) 0.0226(15) 0.0280(15) 0.0003(13) 0.0056(12) -0.0023(12)
O1 0.047(3) 0.033(4) 0.041(4) 0.002(3) 0.021(3) 0.001(3)
O2 0.030(3) 0.058(4) 0.018(3) 0.004(3) 0.001(2) -0.004(3)
N1 0.023(4) 0.020(4) 0.035(4) -0.001(3) 0.002(3) -0.006(3)
N2 0.024(4) 0.027(4) 0.028(4) -0.003(3) 0.008(3) -0.005(3)
N3 0.036(4) 0.019(4) 0.035(4) -0.003(3) 0.009(3) -0.001(3)
N4 0.039(4) 0.021(4) 0.028(4) -0.002(3) 0.002(3) -0.005(3)
C1 0.065(7) 0.053(7) 0.092(9) 0.007(6) 0.041(7) -0.004(6)
C2 0.067(8) 0.088(10) 0.090(9) 0.002(8) 0.038(7) -0.014(7)
C3 0.058(7) 0.111(11) 0.059(8) -0.001(7) 0.018(6) 0.026(7)
C4 0.058(7) 0.042(6) 0.068(7) -0.007(5) 0.024(6) 0.003(5)
C5 0.037(6) 0.083(8) 0.036(6) 0.013(5) -0.001(4) -0.002(5)
C6 0.041(6) 0.120(11) 0.072(8) 0.032(8) -0.005(6) -0.016(7)
C7 0.062(7) 0.104(10) 0.046(7) 0.008(6) -0.021(6) -0.032(7)
C8 0.066(7) 0.064(7) 0.036(7) 0.001(5) -0.003(5) -0.017(6)
C10 0.013(5) 0.041(6) 0.055(7) 0.002(5) -0.001(4) 0.003(4)
C11 0.029(5) 0.072(7) 0.070(7) 0.003(6) 0.004(5) -0.018(5)
C12 0.036(5) 0.081(8) 0.045(7) 0.006(5) -0.011(4) -0.007(5)
C13 0.021(5) 0.062(7) 0.071(7) 0.001(6) -0.008(5) 0.013(5)
C20 0.034(5) 0.041(6) 0.036(6) -0.006(4) 0.015(4) -0.008(5)
C21 0.036(6) 0.053(6) 0.074(7) -0.004(6) 0.031(5) 0.008(5)
C22 0.069(7) 0.060(7) 0.055(7) -0.010(5) 0.029(5) -0.009(5)
C23 0.026(5) 0.058(7) 0.073(7) -0.002(6) 0.010(5) -0.005(5)
C30 0.045(6) 0.013(5) 0.060(7) 0.010(5) 0.016(5) 0.008(5)
C31 0.062(6) 0.053(6) 0.043(7) 0.014(5) 0.001(5) 0.008(5)
C32 0.065(7) 0.025(5) 0.072(7) 0.003(5) 0.022(5) 0.000(5)
C33 0.064(7) 0.030(6) 0.081(8) -0.001(5) 0.016(6) 0.018(5)
C40 0.055(6) 0.029(6) 0.026(6) 0.001(4) 0.002(5) -0.009(5)
C41 0.095(19) 0.029(12) 0.11(3) -0.025(14) -0.039(19) 0.011(12)
C42 0.11(2) 0.014(10) 0.09(2) -0.015(11) 0.053(16) -0.023(11)
C43 0.09(2) 0.034(12) 0.091(19) -0.017(11) -0.019(15) -0.014(11)
C41' 0.11(3) 0.039(15) 0.05(2) -0.009(13) 0.032(19) -0.014(14)
C42' 0.06(2) 0.024(13) 0.066(17) -0.002(11) -0.006(14) -0.004(11)
C43' 0.072(18) 0.037(14) 0.04(2) -0.016(12) 0.003(14) -0.021(12)
O1S 0.131(9) 0.168(12) 0.185(12) -0.021(9) 0.025(9) -0.036(9)
C1S 0.054(8) 0.143(15) 0.135(13) -0.057(11) 0.036(8) 0.009(9)
C2S 0.069(10) 0.103(12) 0.229(19) -0.091(12) -0.081(10) 0.046(8)
C3S 0.077(10) 0.083(10) 0.153(13) -0.054(9) 0.035(8) -0.025(8)
C4S 0.067(10) 0.096(12) 0.22(2) -0.030(12) -0.038(10) -0.008(9)

loop_
_atom_type_symbol
_atom_type_description
_atom_type_scat_dispersion_real
_atom_type_scat_dispersion_imag
_atom_type_scat_source
C C 0.0033 0.0016 'International Tables Vol C Tables 4.2.6.8 and 6.1.1.4'
H H 0.0000 0.0000 'International Tables Vol C Tables 4.2.6.8 and 6.1.1.4'
Mg Mg 0.0486 0.0363 'International Tables Vol C Tables 4.2.6.8 and 6.1.1.4'
N N 0.0061 0.0033 'International Tables Vol C Tables 4.2.6.8 and 6.1.1.4'
O O 0.0106 0.0060 'International Tables Vol C Tables 4.2.6.8 and 6.1.1.4'
P P 0.1023 0.0942 'International Tables Vol C Tables 4.2.6.8 and 6.1.1.4'
Te Te -0.5308 1.6751 'International Tables Vol C Tables 4.2.6.8 and 6.1.1.4'

loop_
_geom_angle_atom_site_label_1
_geom_angle_atom_site_label_2
_geom_angle_atom_site_label_3
_geom_angle
_geom_angle_site_symmetry_1
_geom_angle_site_symmetry_3
_geom_angle_publ_flag
N3 P1 N2 110.5(3) . . ?
N3 P1 N1 101.4(3) . . ?
N2 P1 N1 83.4(3) . . ?
N3 P1 Te1 119.5(2) . . ?
N2 P1 Te1 115.5(2) . . ?
N1 P1 Te1 120.4(2) . . ?
N4 P2 N2 105.7(3) . . ?
N4 P2 N1 96.9(3) . . ?
N2 P2 N1 79.1(3) . . ?
O2 Mg1 N4 101.3(3) . . ?
O2 Mg1 O1 95.8(2) . . ?
N4 Mg1 O1 118.0(3) . . ?
O2 Mg1 N3 101.5(3) . . ?
N4 Mg1 N3 122.4(3) . . ?
O1 Mg1 N3 111.4(2) . . ?
C1 O1 C4 108.2(6) . . ?
C1 O1 Mg1 125.4(5) . . ?
C4 O1 Mg1 126.4(5) . . ?
C5 O2 C8 109.8(6) . . ?
C5 O2 Mg1 120.6(4) . . ?
C8 O2 Mg1 129.6(5) . . ?
C10 N1 P1 128.5(5) . . ?
C10 N1 P2 121.0(5) . . ?
P1 N1 P2 98.2(3) . . ?
C20 N2 P1 132.5(5) . . ?
C20 N2 P2 125.4(5) . . ?
P1 N2 P2 99.2(3) . . ?
C30 N3 P1 129.9(5) . . ?
C30 N3 Mg1 134.5(5) . . ?
P1 N3 Mg1 95.6(3) . . ?
C40 N4 P2 121.3(5) . . ?
C40 N4 Mg1 137.9(5) . . ?
P2 N4 Mg1 100.4(3) . . ?
O1 C1 C2 105.9(8) . . ?
C1 C2 C3 105.2(9) . . ?
C2 C3 C4 103.4(9) . . ?
O1 C4 C3 105.5(7) . . ?
O2 C5 C6 104.0(7) . . ?
C7 C6 C5 103.2(8) . . ?
C6 C7 C8 104.4(8) . . ?
O2 C8 C7 105.0(7) . . ?
N1 C10 C13 107.3(6) . . ?
N1 C10 C12 111.3(6) . . ?
C13 C10 C12 109.6(7) . . ?
N1 C10 C11 108.3(6) . . ?
C13 C10 C11 109.2(7) . . ?
C12 C10 C11 111.0(7) . . ?
N2 C20 C23 109.0(6) . . ?
N2 C20 C21 109.5(6) . . ?
C23 C20 C21 110.2(7) . . ?
N2 C20 C22 109.6(7) . . ?
C23 C20 C22 108.3(7) . . ?
C21 C20 C22 110.1(7) . . ?
N3 C30 C31 108.1(7) . . ?
N3 C30 C33 113.0(7) . . ?
C31 C30 C33 106.5(7) . . ?
N3 C30 C32 110.1(7) . . ?
C31 C30 C32 109.7(7) . . ?
C33 C30 C32 109.3(7) . . ?
C41 C40 N4 110.4(9) . . ?
C41 C40 C43' 137.8(12) . . ?
N4 C40 C43' 111.5(10) . . ?
C41 C40 C43 109.3(14) . . ?
N4 C40 C43 107.1(9) . . ?
C43' C40 C43 52.6(12) . . ?
C41 C40 C42' 58.2(13) . . ?
N4 C40 C42' 112.2(9) . . ?
C43' C40 C42' 108.9(14) . . ?
C43 C40 C42' 140.7(11) . . ?
C41 C40 C42 113.9(15) . . ?
N4 C40 C42 111.5(8) . . ?
C43' C40 C42 53.3(12) . . ?
C43 C40 C42 104.2(14) . . ?
C42' C40 C42 59.6(12) . . ?
C41 C40 C41' 50.4(13) . . ?
N4 C40 C41' 108.6(10) . . ?
C43' C40 C41' 109.7(16) . . ?
C43 C40 C41' 61.7(14) . . ?
C42' C40 C41' 105.8(16) . . ?
C42 C40 C41' 139.9(12) . . ?
C1S O1S C4S 100.4(12) . . ?
O1S C1S C2S 108.3(11) . . ?
C1S C2S C3S 100.3(10) . . ?
C4S C3S C2S 103.4(11) . . ?
C3S C4S O1S 109.9(12) . . ?

loop_
_geom_bond_atom_site_label_1
_geom_bond_atom_site_label_2
_geom_bond_distance
_geom_bond_site_symmetry_2
_geom_bond_publ_flag
Te1 P1 2.385(2) . ?
P1 N3 1.620(7) . ?
P1 N2 1.695(6) . ?
P1 N1 1.717(6) . ?
P2 N4 1.649(7) . ?
P2 N2 1.781(6) . ?
P2 N1 1.784(6) . ?
Mg1 O2 2.044(5) . ?
Mg1 N4 2.063(6) . ?
Mg1 O1 2.063(5) . ?
Mg1 N3 2.122(6) . ?
O1 C1 1.458(10) . ?
O1 C4 1.467(10) . ?
O2 C5 1.441(9) . ?
O2 C8 1.443(10) . ?
N1 C10 1.496(9) . ?
N2 C20 1.479(9) . ?
N3 C30 1.495(10) . ?
N4 C40 1.475(10) . ?
C1 C2 1.461(13) . ?
C2 C3 1.473(15) . ?
C3 C4 1.518(13) . ?
C5 C6 1.529(13) . ?
C6 C7 1.446(14) . ?
C7 C8 1.501(12) . ?
C10 C13 1.518(11) . ?
C10 C12 1.520(12) . ?
C10 C11 1.549(12) . ?
C20 C23 1.504(11) . ?
C20 C21 1.511(11) . ?
C20 C22 1.523(12) . ?
C30 C31 1.509(12) . ?
C30 C33 1.521(11) . ?
C30 C32 1.522(11) . ?
C40 C41 1.45(2) . ?
C40 C43' 1.49(2) . ?
C40 C43 1.53(2) . ?
C40 C42' 1.55(2) . ?
C40 C42 1.557(19) . ?
C40 C41' 1.56(2) . ?
O1S C1S 1.351(15) . ?
O1S C4S 1.445(14) . ?
C1S C2S 1.524(19) . ?
C2S C3S 1.534(15) . ?
C3S C4S 1.438(17) . ?

loop_
_geom_torsion_atom_site_label_1
_geom_torsion_atom_site_label_2
_geom_torsion_atom_site_label_3
_geom_torsion_atom_site_label_4
_geom_torsion
_geom_torsion_site_symmetry_1
_geom_torsion_site_symmetry_2
_geom_torsion_site_symmetry_3
_geom_torsion_site_symmetry_4
_geom_torsion_publ_flag
O2 Mg1 O1 C1 91.6(7) . . . . ?
N4 Mg1 O1 C1 -162.3(7) . . . . ?
N3 Mg1 O1 C1 -13.1(8) . . . . ?
O2 Mg1 O1 C4 -85.6(7) . . . . ?
N4 Mg1 O1 C4 20.5(7) . . . . ?
N3 Mg1 O1 C4 169.7(7) . . . . ?
N4 Mg1 O2 C5 65.7(7) . . . . ?
O1 Mg1 O2 C5 -174.2(6) . . . . ?
N3 Mg1 O2 C5 -61.0(6) . . . . ?
N4 Mg1 O2 C8 -114.6(7) . . . . ?
O1 Mg1 O2 C8 5.5(7) . . . . ?
N3 Mg1 O2 C8 118.7(7) . . . . ?
N3 P1 N1 C10 109.0(6) . . . . ?
N2 P1 N1 C10 -141.3(6) . . . . ?
Te1 P1 N1 C10 -25.5(7) . . . . ?
N3 P1 N1 P2 -109.8(3) . . . . ?
N2 P1 N1 P2 -0.1(3) . . . . ?
Te1 P1 N1 P2 115.7(2) . . . . ?
N4 P2 N1 C10 -110.1(6) . . . . ?
N2 P2 N1 C10 145.2(6) . . . . ?
N4 P2 N1 P1 104.9(3) . . . . ?
N2 P2 N1 P1 0.1(3) . . . . ?
N3 P1 N2 C20 -99.3(7) . . . . ?
N1 P1 N2 C20 161.0(7) . . . . ?
Te1 P1 N2 C20 40.4(7) . . . . ?
N3 P1 N2 P2 99.9(3) . . . . ?
N1 P1 N2 P2 0.1(3) . . . . ?
Te1 P1 N2 P2 -120.5(2) . . . . ?
N4 P2 N2 C20 103.0(6) . . . . ?
N1 P2 N2 C20 -162.9(6) . . . . ?
N4 P2 N2 P1 -94.3(3) . . . . ?
N1 P2 N2 P1 -0.1(3) . . . . ?
N2 P1 N3 C30 126.0(6) . . . . ?
N1 P1 N3 C30 -146.8(6) . . . . ?
Te1 P1 N3 C30 -11.9(7) . . . . ?
N2 P1 N3 Mg1 -56.6(3) . . . . ?
N1 P1 N3 Mg1 30.6(3) . . . . ?
Te1 P1 N3 Mg1 165.61(13) . . . . ?
O2 Mg1 N3 C30 -47.3(7) . . . . ?
N4 Mg1 N3 C30 -158.8(6) . . . . ?
O1 Mg1 N3 C30 53.6(7) . . . . ?
O2 Mg1 N3 P1 135.4(3) . . . . ?
N4 Mg1 N3 P1 24.0(4) . . . . ?
O1 Mg1 N3 P1 -123.6(3) . . . . ?
N2 P2 N4 C40 -132.3(6) . . . . ?
N1 P2 N4 C40 147.1(6) . . . . ?
N2 P2 N4 Mg1 53.1(3) . . . . ?
N1 P2 N4 Mg1 -27.5(3) . . . . ?
O2 Mg1 N4 C40 50.4(8) . . . . ?
O1 Mg1 N4 C40 -52.4(8) . . . . ?
N3 Mg1 N4 C40 162.0(7) . . . . ?
O2 Mg1 N4 P2 -136.5(3) . . . . ?
O1 Mg1 N4 P2 120.6(3) . . . . ?
N3 Mg1 N4 P2 -25.0(4) . . . . ?
C4 O1 C1 C2 -15.8(11) . . . . ?
Mg1 O1 C1 C2 166.6(7) . . . . ?
O1 C1 C2 C3 31.5(12) . . . . ?
C1 C2 C3 C4 -34.3(12) . . . . ?
C1 O1 C4 C3 -5.5(10) . . . . ?
Mg1 O1 C4 C3 172.1(6) . . . . ?
C2 C3 C4 O1 24.3(11) . . . . ?
C8 O2 C5 C6 -13.9(10) . . . . ?
Mg1 O2 C5 C6 165.9(6) . . . . ?
O2 C5 C6 C7 31.7(11) . . . . ?
C5 C6 C7 C8 -36.9(11) . . . . ?
C5 O2 C8 C7 -8.5(10) . . . . ?
Mg1 O2 C8 C7 171.7(6) . . . . ?
C6 C7 C8 O2 28.9(11) . . . . ?
P1 N1 C10 C13 -169.0(6) . . . . ?
P2 N1 C10 C13 57.3(8) . . . . ?
P1 N1 C10 C12 71.0(9) . . . . ?
P2 N1 C10 C12 -62.7(8) . . . . ?
P1 N1 C10 C11 -51.3(9) . . . . ?
P2 N1 C10 C11 175.0(6) . . . . ?
P1 N2 C20 C23 157.1(6) . . . . ?
P2 N2 C20 C23 -46.3(9) . . . . ?
P1 N2 C20 C21 36.4(10) . . . . ?
P2 N2 C20 C21 -167.0(6) . . . . ?
P1 N2 C20 C22 -84.5(9) . . . . ?
P2 N2 C20 C22 72.1(8) . . . . ?
P1 N3 C30 C31 -170.0(6) . . . . ?
Mg1 N3 C30 C31 13.5(10) . . . . ?
P1 N3 C30 C33 -52.5(10) . . . . ?
Mg1 N3 C30 C33 131.1(7) . . . . ?
P1 N3 C30 C32 70.2(9) . . . . ?
Mg1 N3 C30 C32 -106.3(8) . . . . ?
P2 N4 C40 C41 -70.2(15) . . . . ?
Mg1 N4 C40 C41 101.9(15) . . . . ?
P2 N4 C40 C43' 115.1(12) . . . . ?
Mg1 N4 C40 C43' -72.8(14) . . . . ?
P2 N4 C40 C43 170.9(11) . . . . ?
Mg1 N4 C40 C43 -17.1(15) . . . . ?
P2 N4 C40 C42' -7.2(14) . . . . ?
Mg1 N4 C40 C42' 164.8(11) . . . . ?
P2 N4 C40 C42 57.5(13) . . . . ?
Mg1 N4 C40 C42 -130.5(12) . . . . ?
P2 N4 C40 C41' -123.9(14) . . . . ?
Mg1 N4 C40 C41' 48.2(17) . . . . ?
C4S O1S C1S C2S -42.3(16) . . . . ?
O1S C1S C2S C3S 31.8(16) . . . . ?
C1S C2S C3S C4S -6.8(16) . . . . ?
C2S C3S C4S O1S -18.0(18) . . . . ?
C1S O1S C4S C3S 38.0(18) . . . . ?
